data_2200516
loop_
_publ_author_name
'Britton, Doyle'

_publ_section_title
;
 2-Fluoro-6-iodobenzonitrile
;
_journal_issue 8
_journal_name_full 'Acta Crystallographica Section E'
_journal_page_first o702
_journal_page_last o704
_journal_paper_doi 10.1107/S1600536801010923
_journal_volume 57
_journal_year 2001
_chemical_formula_sum 'C7 H3 F I N'
_chemical_formula_weight 247.00
_chemical_name_systematic 2-fluoro-6-iodobenzonitrile
_space_group_IT_number 2
_symmetry_cell_setting triclinic
_symmetry_space_group_name_Hall '-P 1'
_symmetry_space_group_name_H-M 'P -1'
_audit_creation_method 'SHELXTL plus manual additions'
_cell_angle_alpha 82.232(2)
_cell_angle_beta 82.359(2)
_cell_angle_gamma 62.242(2)
_cell_formula_units_Z 4
_cell_length_a 8.0270(8)
_cell_length_b 8.0435(8)
_cell_length_c 13.8493(13)
_cell_measurement_reflns_used 4333
_cell_measurement_temperature 174(2)
_cell_measurement_theta_max 24.8
_cell_measurement_theta_min 4.0
_cell_volume 781.52(13)
_computing_cell_refinement 'SAINT (Siemens, 1995)'
_computing_data_collection 'SMART (Siemens, 1995)'
_computing_data_reduction SAINT
_computing_molecular_graphics SHELXTL
_computing_publication_material SHELXTL
_computing_structure_refinement SHELXTL
_computing_structure_solution 'SHELXTL (Sheldrick, 1994)'
_diffrn_ambient_temperature 174(2)
_diffrn_measured_fraction_theta_full .990
_diffrn_measured_fraction_theta_max .990
_diffrn_measurement_device_type 'Siemens SMART area detector diffractometer'
_diffrn_measurement_method \w
_diffrn_radiation_monochromator graphite
_diffrn_radiation_source 'fine-focus sealed tube'
_diffrn_radiation_type MoK\a
_diffrn_radiation_wavelength .71073
_diffrn_reflns_av_R_equivalents .0421
_diffrn_reflns_av_sigmaI/netI .0636
_diffrn_reflns_limit_h_max 8
_diffrn_reflns_limit_h_min -9
_diffrn_reflns_limit_k_max 9
_diffrn_reflns_limit_k_min -9
_diffrn_reflns_limit_l_max 10
_diffrn_reflns_limit_l_min -16
_diffrn_reflns_number 5149
_diffrn_reflns_theta_full 24.88
_diffrn_reflns_theta_max 24.88
_diffrn_reflns_theta_min 1.49
_diffrn_standards_number 0
_exptl_absorpt_coefficient_mu 4.035
_exptl_absorpt_correction_T_max .67
_exptl_absorpt_correction_T_min .23
_exptl_absorpt_correction_type multi-scan
_exptl_absorpt_process_details 'SADABS;   Sheldrick, 1996;   Blessing, 1995'
_exptl_crystal_colour colorless
_exptl_crystal_density_diffrn 2.099
_exptl_crystal_density_meas ?
_exptl_crystal_density_method 'not measured'
_exptl_crystal_description plates
_exptl_crystal_F_000 456
_exptl_crystal_size_max .40
_exptl_crystal_size_mid .40
_exptl_crystal_size_min .10
_refine_diff_density_max 1.072
_refine_diff_density_min -1.487
_refine_ls_extinction_coef .0042(9)
_refine_ls_extinction_method SHELXTL
_refine_ls_goodness_of_fit_ref .984
_refine_ls_hydrogen_treatment constr
_refine_ls_matrix_type full
_refine_ls_number_parameters 182
_refine_ls_number_reflns 2689
_refine_ls_number_restraints 0
_refine_ls_restrained_S_all .984
_refine_ls_R_factor_all .0485
_refine_ls_R_factor_gt .0433
_refine_ls_shift/su_max .002
_refine_ls_shift/su_mean .000
_refine_ls_structure_factor_coef Fsqd
_refine_ls_weighting_details 'calc w=1/[\s^2^(Fo^2^)+(0.0625P)^2^] where P=(Fo^2^+2Fc^2^)/3'
_refine_ls_weighting_scheme calc
_refine_ls_wR_factor_ref .1093
_reflns_number_gt 2241
_reflns_number_total 2689
_reflns_threshold_expression >2\s(I)
_cod_data_source_file om6026.cif
_cod_data_source_block I
_cod_depositor_comments
;
The following automatic conversions were performed:

'_exptl_crystal_density_meas' value 'not measured' was changed to '?'
- the value is perceived as not measured.

Automatic conversion script
Id: cif_fix_values 3008 2015-01-20 13:52:24Z robertas 
;
_cod_original_cell_volume 781.52(15)
_cod_original_sg_symbol_H-M P-1
_cod_database_code 2200516
_cod_database_fobs_code 2200516

loop_
_symmetry_equiv_pos_as_xyz
'x, y, z'
'-x, -y, -z'

loop_
_atom_site_label
_atom_site_fract_x
_atom_site_fract_y
_atom_site_fract_z
_atom_site_U_iso_or_equiv
_atom_site_adp_type
_atom_site_calc_flag
_atom_site_refinement_flags
_atom_site_occupancy
_atom_site_disorder_assembly
_atom_site_disorder_group
_atom_site_type_symbol
C11 .5937(8) .1731(7) .9932(4) .0323(13) Uani d . 1 . . C
C12 .6131(9) .1171(8) 1.0923(5) .0405(15) Uani d . 1 . . C
C13 .7563(9) -.0514(8) 1.1275(5) .0422(15) Uani d . 1 . . C
H13 .7649 -.0862 1.1956 .051 Uiso calc R 1 . . H
C14 .8879(9) -.1685(8) 1.0588(5) .0420(15) Uani d . 1 . . C
H14 .9884 -.2846 1.0808 .050 Uiso calc R 1 . . H
C15 .8744(8) -.1183(7) .9584(4) .0356(13) Uani d . 1 . . C
H15 .9646 -.2009 .9132 .043 Uiso calc R 1 . . H
C16 .7289(7) .0532(7) .9242(4) .0297(12) Uani d . 1 . . C
C17 .4378(8) .3517(8) .9629(5) .0375(14) Uani d . 1 . . C
N1 .3139(8) .4922(7) .9413(5) .0538(15) Uani d . 1 . . N
F1 .4826(6) .2349(6) 1.1569(3) .0592(11) Uani d . 1 . . F
I1 .71568(5) .13079(5) .77437(3) .03923(19) Uani d . 1 . . I
C21 -.0373(7) .7327(7) .5300(4) .0258(11) Uani d . 1 . . C
C22 -.1832(8) .7908(7) .4690(4) .0315(12) Uani d . 1 . . C
C23 -.3414(8) .7649(8) .4956(5) .0398(15) Uani d . 1 . . C
H23 -.4378 .8054 .4522 .048 Uiso calc R 1 . . H
C24 -.3556(8) .6783(8) .5873(5) .0448(16) Uani d . 1 . . C
H24 -.4634 .6586 .6070 .054 Uiso calc R 1 . . H
C25 -.2151(9) .6194(8) .6514(5) .0408(15) Uani d . 1 . . C
H25 -.2280 .5610 .7144 .049 Uiso calc R 1 . . H
C26 -.0560(7) .6463(7) .6230(4) .0286(12) Uani d . 1 . . C
C27 .1227(8) .7652(7) .4949(4) .0276(11) Uani d . 1 . . C
N2 .2498(7) .7919(7) .4631(4) .0398(12) Uani d . 1 . . N
F2 -.1647(5) .8751(5) .3794(3) .0446(8) Uani d . 1 . . F
I2 .15372(6) .56019(5) .72122(3) .04304(19) Uani d . 1 . . I

loop_
_atom_site_aniso_label
_atom_site_aniso_U_11
_atom_site_aniso_U_22
_atom_site_aniso_U_33
_atom_site_aniso_U_12
_atom_site_aniso_U_13
_atom_site_aniso_U_23
C11 .032(3) .026(2) .037(4) -.012(2) .000(2) -.002(2)
C12 .043(3) .048(3) .031(4) -.021(3) .007(3) -.013(3)
C13 .056(4) .046(3) .025(3) -.025(3) -.005(3) .005(3)
C14 .045(3) .029(3) .046(4) -.013(3) -.007(3) .003(3)
C15 .031(3) .031(3) .034(4) -.006(2) .002(2) -.003(2)
C16 .028(3) .033(3) .029(3) -.014(2) -.002(2) -.004(2)
C17 .033(3) .036(3) .043(4) -.013(3) -.004(3) -.013(3)
N1 .045(3) .036(3) .071(5) -.006(3) -.014(3) -.016(3)
F1 .062(2) .063(2) .039(2) -.019(2) .0154(19) -.0195(19)
I1 .0413(3) .0410(3) .0274(3) -.01357(19) -.00255(17) .00255(17)
C21 .023(3) .023(2) .030(3) -.009(2) .001(2) -.004(2)
C22 .032(3) .026(3) .034(3) -.012(2) -.001(2) -.003(2)
C23 .027(3) .039(3) .055(4) -.013(2) -.004(3) -.016(3)
C24 .029(3) .045(3) .060(5) -.017(3) .013(3) -.018(3)
C25 .046(4) .039(3) .033(4) -.018(3) .015(3) -.010(3)
C26 .033(3) .027(2) .022(3) -.011(2) .001(2) -.007(2)
C27 .030(3) .030(3) .023(3) -.013(2) -.004(2) -.002(2)
N2 .036(3) .045(3) .042(3) -.023(2) -.008(2) .005(2)
F2 .048(2) .056(2) .033(2) -.0261(17) -.0154(16) .0071(16)
I2 .0549(3) .0411(3) .0282(3) -.0165(2) -.01199(19) .00089(17)

loop_
_atom_type_symbol
_atom_type_description
_atom_type_scat_dispersion_real
_atom_type_scat_dispersion_imag
_atom_type_scat_source
C C .0033 .0016 'International Tables Vol C Tables 4.2.6.8 and 6.1.1.4'
H H .0000 .0000 'International Tables Vol C Tables 4.2.6.8 and 6.1.1.4'
N N .0061 .0033 'International Tables Vol C Tables 4.2.6.8 and 6.1.1.4'
F F .0171 .0103 'International Tables Vol C Tables 4.2.6.8 and 6.1.1.4'
I I -.4742 1.8119 'International Tables Vol C Tables 4.2.6.8 and 6.1.1.4'

loop_
_geom_angle_atom_site_label_1
_geom_angle_atom_site_label_2
_geom_angle_atom_site_label_3
_geom_angle
C12 C11 C16 118.7(5)
C12 C11 C17 119.6(5)
C16 C11 C17 121.8(6)
F1 C12 C13 119.2(6)
F1 C12 C11 117.5(5)
C13 C12 C11 123.3(5)
C12 C13 C14 117.5(6)
C12 C13 H13 121.3
C14 C13 H13 121.3
C15 C14 C13 121.3(5)
C15 C14 H14 119.3
C13 C14 H14 119.3
C14 C15 C16 120.4(5)
C14 C15 H15 119.8
C16 C15 H15 119.8
C15 C16 C11 118.8(5)
C15 C16 I1 120.0(4)
C11 C16 I1 121.1(4)
N1 C17 C11 178.4(7)
C22 C21 C26 117.8(5)
C22 C21 C27 118.6(5)
C26 C21 C27 123.6(5)
F2 C22 C23 119.5(5)
F2 C22 C21 117.5(5)
C23 C22 C21 123.0(6)
C22 C23 C24 118.0(6)
C22 C23 H23 121.0
C24 C23 H23 121.0
C23 C24 C25 121.3(6)
C23 C24 H24 119.3
C25 C24 H24 119.3
C26 C25 C24 119.8(6)
C26 C25 H25 120.1
C24 C25 H25 120.1
C25 C26 C21 120.1(6)
C25 C26 I2 119.5(4)
C21 C26 I2 120.4(4)
N2 C27 C21 177.5(6)

loop_
_geom_bond_atom_site_label_1
_geom_bond_atom_site_label_2
_geom_bond_site_symmetry_2
_geom_bond_distance
_geom_bond_publ_flag
C11 C12 . 1.391(9) ?
C11 C16 . 1.421(7) ?
C11 C17 . 1.452(8) ?
C12 F1 . 1.360(7) ?
C12 C13 . 1.384(9) ?
C13 C14 . 1.399(9) ?
C13 H13 . .9500 ?
C14 C15 . 1.398(9) ?
C14 H14 . .9500 ?
C15 C16 . 1.400(7) ?
C15 H15 . .9500 ?
C16 I1 . 2.087(6) ?
C17 N1 . 1.139(7) ?
C21 C22 . 1.397(8) ?
C21 C26 . 1.402(7) ?
C21 C27 . 1.437(8) ?
C22 F2 . 1.357(7) ?
C22 C23 . 1.375(8) ?
C23 C24 . 1.381(10) ?
C23 H23 . .9500 ?
C24 C25 . 1.393(10) ?
C24 H24 . .9500 ?
C25 C26 . 1.390(8) ?
C25 H25 . .9500 ?
C26 I2 . 2.106(6) ?
C27 N2 . 1.158(7) ?

loop_
_cod_related_entry_id
_cod_related_entry_database
_cod_related_entry_code
1 ChemSpider 455971
